data_2216204
loop_
_publ_author_name
'Chhetri, Satyadeep Singh'
'Biswas, Achintesh Narayan'
'Das, Purak'
'Saha, Abhisek'
'Bandyopadhyay, Pinaki'

_publ_section_title
;Chlorido{1-[2-(ethylsulfonyl)phenyldiazenyl]-4-methoxy-2-naphthyl-\k^3^<i>C</i>,<i>N</i>,<i>O</i>}palladium(II)
 sesquihydrate
;
_journal_coeditor_code AT2462
_journal_issue 12
_journal_name_full 'Acta Crystallographica Section E'
_journal_page_first m2973
_journal_page_last m2974
_journal_paper_doi 10.1107/S1600536807054815
_journal_volume 63
_journal_year 2007
_chemical_formula_iupac '[Pd (C9 H17 N2 O3 S) Cl], 1.5H2 O'
_chemical_formula_moiety 'C19 H17 Cl N2 O3 Pd S, 1.5(H2 O)'
_chemical_formula_sum 'C19 H20 Cl N2 O4.5 Pd S'
_chemical_formula_weight 522.31
_chemical_name_systematic
;
Chlorido{1-[2-(ethylsulfonyl)phenyldiazenyl]-4-methoxy-2-naphthyl-
\k^3^C,N,O}palladium(II) sesquihydrate
;
_space_group_IT_number 15
_symmetry_cell_setting monoclinic
_symmetry_space_group_name_Hall '-C 2yc'
_symmetry_space_group_name_H-M 'C 1 2/c 1'
_atom_sites_solution_hydrogens geom
_atom_sites_solution_primary direct
_atom_sites_solution_secondary difmap
_audit_creation_method SHELXL-97
_cell_angle_alpha 90.00
_cell_angle_beta 124.8240(10)
_cell_angle_gamma 90.00
_cell_formula_units_Z 8
_cell_length_a 21.1870(18)
_cell_length_b 17.1097(14)
_cell_length_c 13.4827(11)
_cell_measurement_reflns_used 3904
_cell_measurement_temperature 295(2)
_cell_measurement_theta_max 25.92
_cell_measurement_theta_min 1.67
_cell_volume 4012.2(6)
_computing_cell_refinement 'SAINT (Bruker, 2000)'
_computing_data_collection 'SMART (Bruker, 1998)'
_computing_data_reduction 'SAINT (Bruker, 2000)'
_computing_molecular_graphics 'SHELXTL (Bruker, 1997)'
_computing_publication_material 'SHELXTL (Bruker, 1997)'
_computing_structure_refinement 'SHELXL97 (Sheldrick, 1997)'
_computing_structure_solution 'SHELXS97 (Sheldrick, 1997)'
_diffrn_ambient_temperature 298(2)
_diffrn_measured_fraction_theta_full 0.994
_diffrn_measured_fraction_theta_max 0.994
_diffrn_measurement_device_type 'Bruker SMART APEX CCD area detector'
_diffrn_measurement_method 'phi and omega scans'
_diffrn_radiation_monochromator graphite
_diffrn_radiation_source 'fine-focus sealed tube'
_diffrn_radiation_type MoK\a
_diffrn_radiation_wavelength 0.71073
_diffrn_reflns_av_R_equivalents 0.0202
_diffrn_reflns_av_sigmaI/netI 0.0222
_diffrn_reflns_limit_h_max 26
_diffrn_reflns_limit_h_min -26
_diffrn_reflns_limit_k_max 20
_diffrn_reflns_limit_k_min -20
_diffrn_reflns_limit_l_max 16
_diffrn_reflns_limit_l_min -16
_diffrn_reflns_number 12258
_diffrn_reflns_theta_full 25.92
_diffrn_reflns_theta_max 25.92
_diffrn_reflns_theta_min 1.67
_diffrn_standards_decay_% 0
_diffrn_standards_interval_count 0
_diffrn_standards_interval_time 0
_diffrn_standards_number 0
_exptl_absorpt_coefficient_mu 1.194
_exptl_absorpt_correction_T_max 0.799
_exptl_absorpt_correction_T_min 0.694
_exptl_absorpt_correction_type multi-scan
_exptl_absorpt_process_details '(SADABS; Sheldrick, 1996)'
_exptl_crystal_colour pink
_exptl_crystal_density_diffrn 1.729
_exptl_crystal_density_method 'not measured'
_exptl_crystal_description needle
_exptl_crystal_F_000 2104
_exptl_crystal_size_max 0.38
_exptl_crystal_size_mid 0.26
_exptl_crystal_size_min 0.19
_refine_diff_density_max 1.073
_refine_diff_density_min -0.682
_refine_ls_extinction_method none
_refine_ls_goodness_of_fit_ref 1.080
_refine_ls_hydrogen_treatment constr
_refine_ls_matrix_type full
_refine_ls_number_parameters 262
_refine_ls_number_reflns 3904
_refine_ls_number_restraints 0
_refine_ls_restrained_S_all 1.080
_refine_ls_R_factor_all 0.0352
_refine_ls_R_factor_gt 0.0310
_refine_ls_shift/su_max 0.001
_refine_ls_shift/su_mean 0.000
_refine_ls_structure_factor_coef Fsqd
_refine_ls_weighting_details 'calc w=1/[\s^2^(Fo^2^)+(0.0445P)^2^+5.4842P] where P=(Fo^2^+2Fc^2^)/3'
_refine_ls_weighting_scheme calc
_refine_ls_wR_factor_gt 0.0802
_refine_ls_wR_factor_ref 0.0826
_reflns_number_gt 3503
_reflns_number_total 3904
_reflns_threshold_expression >2sigma(I)
_cod_data_source_file at2462.cif
_cod_data_source_block I
_cod_original_sg_symbol_H-M 'C 2/c'
_cod_original_formula_sum 'C19 H20 Cl1 N2 O4.5 Pd1 S1'
_cod_database_code 2216204
_cod_database_fobs_code 2216204

loop_
_symmetry_equiv_pos_as_xyz
'x, y, z'
'-x, y, -z+1/2'
'x+1/2, y+1/2, z'
'-x+1/2, y+1/2, -z+1/2'
'-x, -y, -z'
'x, -y, z-1/2'
'-x+1/2, -y+1/2, -z'
'x+1/2, -y+1/2, z-1/2'

loop_
_atom_site_type_symbol
_atom_site_label
_atom_site_fract_x
_atom_site_fract_y
_atom_site_fract_z
_atom_site_U_iso_or_equiv
_atom_site_adp_type
_atom_site_calc_flag
_atom_site_refinement_flags
_atom_site_occupancy
Pd Pd1 0.167430(12) 0.985070(13) 0.74687(2) 0.03443(9) Uani d . 1
C C2 0.09189(15) 0.90245(17) 0.6922(2) 0.0331(6) Uani d . 1
S S1 0.22366(4) 1.14847(5) 0.85771(7) 0.04165(19) Uani d . 1
Cl Cl1 0.27025(5) 0.90451(5) 0.81104(9) 0.0582(2) Uani d . 1
N N1 0.00874(14) 1.01220(14) 0.6375(2) 0.0354(5) Uani d . 1
O O2 0.24220(12) 1.08601(13) 0.8039(2) 0.0455(5) Uani d . 1
O O3 0.27501(13) 1.21410(14) 0.9014(2) 0.0571(6) Uani d . 1
C C3 0.10189(16) 0.82172(18) 0.6998(3) 0.0379(6) Uani d . 1
H H3 0.1507 0.8006 0.7355 0.046 Uiso calc R 1
C C1 0.01766(15) 0.93370(17) 0.6381(2) 0.0330(6) Uani d . 1
N N2 0.07265(13) 1.04999(14) 0.6875(2) 0.0347(5) Uani d . 1
C C9 -0.03752(16) 0.80271(17) 0.5939(2) 0.0354(6) Uani d . 1
C C10 -0.04846(16) 0.88408(18) 0.5863(2) 0.0345(6) Uani d . 1
O O1 0.04360(12) 0.69462(13) 0.6603(2) 0.0477(5) Uani d . 1
C C11 0.06450(17) 1.13260(17) 0.6846(3) 0.0362(6) Uani d . 1
C C4 0.03909(16) 0.77313(17) 0.6542(3) 0.0370(6) Uani d . 1
C C8 -0.12377(16) 0.91331(19) 0.5259(3) 0.0422(7) Uani d . 1
H H8 -0.1318 0.9670 0.5206 0.051 Uiso calc R 1
C C18 0.22294(19) 1.1079(2) 0.9776(3) 0.0491(8) Uani d . 1
H H18A 0.2187 1.1495 1.0224 0.059 Uiso calc R 1
H H18B 0.1785 1.0740 0.9450 0.059 Uiso calc R 1
C C5 -0.10186(17) 0.7528(2) 0.5393(3) 0.0429(7) Uani d . 1
H H5 -0.0950 0.6989 0.5432 0.051 Uiso calc R 1
C C12 0.12879(17) 1.18202(18) 0.7525(3) 0.0400(7) Uani d . 1
C C16 -0.00722(18) 1.16709(19) 0.6124(3) 0.0419(7) Uani d . 1
H H16 -0.0506 1.1357 0.5675 0.050 Uiso calc R 1
C C6 -0.17412(17) 0.7830(2) 0.4809(3) 0.0492(8) Uani d . 1
H H6 -0.2164 0.7497 0.4445 0.059 Uiso calc R 1
C C7 -0.18495(18) 0.8641(2) 0.4754(3) 0.0506(8) Uani d . 1
H H7 -0.2344 0.8844 0.4369 0.061 Uiso calc R 1
C C17 0.1169(2) 0.6590(2) 0.7179(4) 0.0663(11) Uani d . 1
H H17A 0.1409 0.6751 0.6786 0.099 Uiso calc R 1
H H17B 0.1112 0.6032 0.7129 0.099 Uiso calc R 1
H H17C 0.1484 0.6745 0.8012 0.099 Uiso calc R 1
C C13 0.1196(2) 1.26272(19) 0.7420(3) 0.0505(8) Uani d . 1
H H13 0.1624 1.2950 0.7850 0.061 Uiso calc R 1
C C15 -0.0153(2) 1.2474(2) 0.6061(3) 0.0494(8) Uani d . 1
H H15 -0.0642 1.2694 0.5589 0.059 Uiso calc R 1
C C14 0.0481(2) 1.2949(2) 0.6691(3) 0.0549(9) Uani d . 1
H H14 0.0424 1.3490 0.6621 0.066 Uiso calc R 1
C C19 0.2955(2) 1.0614(3) 1.0621(4) 0.0700(11) Uani d . 1
H H19A 0.2948 1.0145 1.0223 0.105 Uiso calc R 1
H H19B 0.2981 1.0479 1.1335 0.105 Uiso calc R 1
H H19C 0.3395 1.0922 1.0840 0.105 Uiso calc R 1
O O4 0.4461(4) 1.0023(4) 1.0164(7) 0.180(3) Uani d . 1
O O5 0.0000 0.5318(7) 0.7500 0.221(5) Uani d S 1
H H5A -0.0150 0.5680 0.6840 1.0(3) Uiso d . 1
H H4B 0.4840 0.9970 1.0000 0.150 Uiso d . 1
H H4A 0.4280 0.9480 1.0100 0.37(9) Uiso d . 1

loop_
_atom_site_aniso_label
_atom_site_aniso_U_11
_atom_site_aniso_U_22
_atom_site_aniso_U_33
_atom_site_aniso_U_12
_atom_site_aniso_U_13
_atom_site_aniso_U_23
Pd1 0.02794(13) 0.03781(15) 0.03805(15) -0.00271(8) 0.01914(11) -0.00357(9)
C2 0.0302(13) 0.0405(15) 0.0278(13) -0.0038(11) 0.0162(11) -0.0027(11)
S1 0.0362(4) 0.0378(4) 0.0512(4) -0.0080(3) 0.0251(4) -0.0050(3)
Cl1 0.0369(4) 0.0491(5) 0.0855(6) 0.0040(3) 0.0331(4) -0.0021(4)
N1 0.0319(12) 0.0433(14) 0.0316(12) -0.0012(10) 0.0185(11) -0.0021(10)
O2 0.0379(11) 0.0475(13) 0.0556(13) -0.0094(9) 0.0295(11) -0.0069(10)
O3 0.0456(13) 0.0448(13) 0.0768(17) -0.0139(10) 0.0326(13) -0.0100(12)
C3 0.0291(14) 0.0435(16) 0.0364(15) -0.0001(12) 0.0158(12) -0.0026(12)
C1 0.0307(13) 0.0403(16) 0.0291(14) -0.0028(12) 0.0177(12) -0.0037(11)
N2 0.0313(12) 0.0391(13) 0.0345(12) -0.0007(10) 0.0193(10) -0.0010(10)
C9 0.0327(14) 0.0425(16) 0.0321(14) -0.0028(12) 0.0191(12) -0.0032(12)
C10 0.0304(13) 0.0448(16) 0.0275(13) -0.0021(12) 0.0161(11) -0.0051(12)
O1 0.0374(11) 0.0386(12) 0.0606(14) 0.0006(9) 0.0242(11) -0.0002(10)
C11 0.0405(15) 0.0392(16) 0.0358(15) 0.0003(12) 0.0259(13) -0.0016(12)
C4 0.0349(14) 0.0399(16) 0.0341(15) -0.0012(12) 0.0185(13) -0.0025(12)
C8 0.0329(15) 0.0470(18) 0.0415(16) 0.0034(13) 0.0181(13) -0.0056(13)
C18 0.0490(18) 0.0493(19) 0.0474(19) -0.0071(15) 0.0266(16) -0.0062(15)
C5 0.0373(15) 0.0453(18) 0.0444(17) -0.0080(13) 0.0223(14) -0.0081(14)
C12 0.0395(15) 0.0385(16) 0.0462(17) -0.0020(13) 0.0269(14) 0.0002(13)
C16 0.0420(16) 0.0467(18) 0.0387(16) 0.0039(13) 0.0240(14) 0.0023(13)
C6 0.0330(16) 0.058(2) 0.0501(19) -0.0119(14) 0.0200(15) -0.0139(16)
C7 0.0279(15) 0.063(2) 0.0506(19) -0.0002(14) 0.0161(14) -0.0092(16)
C17 0.0419(19) 0.045(2) 0.097(3) 0.0077(16) 0.031(2) 0.006(2)
C13 0.0541(19) 0.0381(17) 0.061(2) -0.0064(15) 0.0336(18) -0.0025(15)
C15 0.0516(19) 0.052(2) 0.0458(18) 0.0125(16) 0.0286(16) 0.0072(15)
C14 0.069(2) 0.0399(18) 0.061(2) 0.0086(17) 0.040(2) 0.0069(16)
C19 0.076(3) 0.066(3) 0.054(2) 0.008(2) 0.029(2) 0.0016(19)
O4 0.146(5) 0.171(6) 0.165(6) -0.029(4) 0.054(5) 0.013(4)
O5 0.143(7) 0.224(10) 0.341(15) 0.000 0.166(10) 0.000

loop_
_atom_type_symbol
_atom_type_description
_atom_type_scat_dispersion_real
_atom_type_scat_dispersion_imag
_atom_type_scat_source
C C 0.0033 0.0016 'International Tables Vol C Tables 4.2.6.8 and 6.1.1.4'
H H 0.0000 0.0000 'International Tables Vol C Tables 4.2.6.8 and 6.1.1.4'
N N 0.0061 0.0033 'International Tables Vol C Tables 4.2.6.8 and 6.1.1.4'
O O 0.0106 0.0060 'International Tables Vol C Tables 4.2.6.8 and 6.1.1.4'
Pd Pd -0.9988 1.0072 'International Tables Vol C Tables 4.2.6.8 and 6.1.1.4'
Cl Cl 0.1484 0.1585 'International Tables Vol C Tables 4.2.6.8 and 6.1.1.4'
S S 0.1246 0.1234 'International Tables Vol C Tables 4.2.6.8 and 6.1.1.4'

loop_
_geom_angle_atom_site_label_1
_geom_angle_atom_site_label_2
_geom_angle_atom_site_label_3
_geom_angle
_geom_angle_publ_flag
C2 Pd1 N2 80.32(11) y
C2 Pd1 O2 173.86(10) ?
N2 Pd1 O2 93.58(9) y
C2 Pd1 Cl1 96.06(9) y
N2 Pd1 Cl1 176.38(7) ?
O2 Pd1 Cl1 90.04(6) y
C3 C2 C1 119.5(2) ?
C3 C2 Pd1 129.6(2) ?
C1 C2 Pd1 110.8(2) ?
O3 S1 O2 114.78(14) ?
O3 S1 C18 109.40(16) ?
O2 S1 C18 108.13(15) ?
O3 S1 C12 108.86(15) ?
O2 S1 C12 110.03(14) ?
C18 S1 C12 105.20(15) ?
N2 N1 C1 113.1(2) ?
S1 O2 Pd1 114.10(11) ?
C4 C3 C2 119.8(3) ?
C4 C3 H3 120.1 ?
C2 C3 H3 120.1 ?
N1 C1 C2 119.3(2) ?
N1 C1 C10 119.3(2) ?
C2 C1 C10 121.3(3) ?
N1 N2 C11 114.2(2) ?
N1 N2 Pd1 116.19(19) ?
C11 N2 Pd1 129.48(19) ?
C10 C9 C5 119.5(3) ?
C10 C9 C4 118.6(3) ?
C5 C9 C4 121.9(3) ?
C9 C10 C8 118.7(3) ?
C9 C10 C1 118.5(2) ?
C8 C10 C1 122.8(3) ?
C4 O1 C17 118.7(2) ?
C16 C11 C12 117.8(3) ?
C16 C11 N2 120.7(3) ?
C12 C11 N2 121.4(3) ?
O1 C4 C3 123.9(3) ?
O1 C4 C9 113.9(2) ?
C3 C4 C9 122.2(3) ?
C7 C8 C10 120.8(3) ?
C7 C8 H8 119.6 ?
C10 C8 H8 119.6 ?
C19 C18 S1 111.0(3) ?
C19 C18 H18A 109.4 ?
S1 C18 H18A 109.4 ?
C19 C18 H18B 109.4 ?
S1 C18 H18B 109.4 ?
H18A C18 H18B 108.0 ?
C6 C5 C9 120.3(3) ?
C6 C5 H5 119.8 ?
C9 C5 H5 119.8 ?
C13 C12 C11 120.2(3) ?
C13 C12 S1 115.7(2) ?
C11 C12 S1 124.1(2) ?
C15 C16 C11 121.0(3) ?
C15 C16 H16 119.5 ?
C11 C16 H16 119.5 ?
C5 C6 C7 120.2(3) ?
C5 C6 H6 119.9 ?
C7 C6 H6 119.9 ?
C8 C7 C6 120.4(3) ?
C8 C7 H7 119.8 ?
C6 C7 H7 119.8 ?
O1 C17 H17A 109.5 ?
O1 C17 H17B 109.5 ?
H17A C17 H17B 109.5 ?
O1 C17 H17C 109.5 ?
H17A C17 H17C 109.5 ?
H17B C17 H17C 109.5 ?
C14 C13 C12 120.5(3) ?
C14 C13 H13 119.7 ?
C12 C13 H13 119.7 ?
C14 C15 C16 120.5(3) ?
C14 C15 H15 119.7 ?
C16 C15 H15 119.7 ?
C13 C14 C15 119.8(3) ?
C13 C14 H14 120.1 ?
C15 C14 H14 120.1 ?
C18 C19 H19A 109.5 ?
C18 C19 H19B 109.5 ?
H19A C19 H19B 109.5 ?
C18 C19 H19C 109.5 ?
H19A C19 H19C 109.5 ?
H19B C19 H19C 109.5 ?
H4B O4 H4A 103.0 ?

loop_
_geom_bond_atom_site_label_1
_geom_bond_atom_site_label_2
_geom_bond_distance
_geom_bond_publ_flag
Pd1 C2 1.938(3) y
Pd1 N2 2.018(2) y
Pd1 O2 2.166(2) y
Pd1 Cl1 2.2895(8) y
C2 C3 1.392(4) ?
C2 C1 1.408(4) ?
S1 O3 1.435(2) ?
S1 O2 1.466(2) ?
S1 C18 1.768(3) ?
S1 C12 1.768(3) ?
N1 N2 1.290(3) ?
N1 C1 1.356(4) ?
C3 C4 1.380(4) ?
C3 H3 0.9300 ?
C1 C10 1.433(4) ?
N2 C11 1.422(4) ?
C9 C10 1.405(4) ?
C9 C5 1.408(4) ?
C9 C4 1.430(4) ?
C10 C8 1.405(4) ?
O1 C4 1.346(4) ?
O1 C17 1.418(4) ?
C11 C16 1.384(4) ?
C11 C12 1.409(4) ?
C8 C7 1.358(4) ?
C8 H8 0.9300 ?
C18 C19 1.514(5) ?
C18 H18A 0.9700 ?
C18 H18B 0.9700 ?
C5 C6 1.362(4) ?
C5 H5 0.9300 ?
C12 C13 1.390(5) ?
C16 C15 1.381(5) ?
C16 H16 0.9300 ?
C6 C7 1.402(5) ?
C6 H6 0.9300 ?
C7 H7 0.9300 ?
C17 H17A 0.9600 ?
C17 H17B 0.9600 ?
C17 H17C 0.9600 ?
C13 C14 1.365(5) ?
C13 H13 0.9300 ?
C15 C14 1.374(5) ?
C15 H15 0.9300 ?
C14 H14 0.9300 ?
C19 H19A 0.9600 ?
C19 H19B 0.9600 ?
C19 H19C 0.9600 ?
O4 H4B 0.9500 ?
O4 H4A 0.9900 ?
O5 H5A 0.9800 ?

loop_
_geom_hbond_atom_site_label_D
_geom_hbond_atom_site_label_H
_geom_hbond_atom_site_label_A
_geom_hbond_site_symmetry_A
_geom_hbond_distance_DH
_geom_hbond_distance_HA
_geom_hbond_distance_DA
_geom_hbond_angle_DHA
_geom_hbond_publ_flag
C3 H3 Cl1 . 0.93 2.77 3.297(4) 117 yes
C13 H13 O3 . 0.93 2.41 2.841(5) 108 yes
C18 H18A O3 7_577 0.97 2.52 3.443(4) 158 yes

loop_
_geom_torsion_atom_site_label_1
_geom_torsion_atom_site_label_2
_geom_torsion_atom_site_label_3
_geom_torsion_atom_site_label_4
_geom_torsion
N2 Pd1 C2 C3 -176.2(3)
Cl1 Pd1 C2 C3 3.6(3)
N2 Pd1 C2 C1 3.79(18)
Cl1 Pd1 C2 C1 -176.32(18)
O3 S1 O2 Pd1 177.03(14)
C18 S1 O2 Pd1 54.61(17)
C12 S1 O2 Pd1 -59.78(17)
N2 Pd1 O2 S1 38.00(15)
Cl1 Pd1 O2 S1 -141.84(13)
C1 C2 C3 C4 0.1(4)
Pd1 C2 C3 C4 -179.9(2)
N2 N1 C1 C2 1.0(4)
N2 N1 C1 C10 179.6(2)
C3 C2 C1 N1 176.1(2)
Pd1 C2 C1 N1 -4.0(3)
C3 C2 C1 C10 -2.5(4)
Pd1 C2 C1 C10 177.5(2)
C1 N1 N2 C11 178.1(2)
C1 N1 N2 Pd1 2.4(3)
C2 Pd1 N2 N1 -3.68(19)
O2 Pd1 N2 N1 176.99(19)
C2 Pd1 N2 C11 -178.6(2)
O2 Pd1 N2 C11 2.1(2)
C5 C9 C10 C8 1.2(4)
C4 C9 C10 C8 179.3(3)
C5 C9 C10 C1 -177.4(3)
C4 C9 C10 C1 0.6(4)
N1 C1 C10 C9 -176.4(2)
C2 C1 C10 C9 2.1(4)
N1 C1 C10 C8 4.9(4)
C2 C1 C10 C8 -176.6(3)
N1 N2 C11 C16 -12.3(4)
Pd1 N2 C11 C16 162.7(2)
N1 N2 C11 C12 169.0(3)
Pd1 N2 C11 C12 -16.0(4)
C17 O1 C4 C3 0.7(5)
C17 O1 C4 C9 179.8(3)
C2 C3 C4 O1 -178.2(3)
C2 C3 C4 C9 2.7(4)
C10 C9 C4 O1 177.8(2)
C5 C9 C4 O1 -4.2(4)
C10 C9 C4 C3 -3.1(4)
C5 C9 C4 C3 175.0(3)
C9 C10 C8 C7 -0.3(4)
C1 C10 C8 C7 178.3(3)
O3 S1 C18 C19 -75.3(3)
O2 S1 C18 C19 50.3(3)
C12 S1 C18 C19 167.9(3)
C10 C9 C5 C6 -0.9(4)
C4 C9 C5 C6 -178.9(3)
C16 C11 C12 C13 -2.7(4)
N2 C11 C12 C13 176.0(3)
C16 C11 C12 S1 175.1(2)
N2 C11 C12 S1 -6.2(4)
O3 S1 C12 C13 -7.3(3)
O2 S1 C12 C13 -133.9(2)
C18 S1 C12 C13 109.8(3)
O3 S1 C12 C11 174.8(2)
O2 S1 C12 C11 48.2(3)
C18 S1 C12 C11 -68.1(3)
C12 C11 C16 C15 0.8(4)
N2 C11 C16 C15 -177.9(3)
C9 C5 C6 C7 -0.5(5)
C10 C8 C7 C6 -1.0(5)
C5 C6 C7 C8 1.4(5)
C11 C12 C13 C14 2.1(5)
S1 C12 C13 C14 -175.8(3)
C11 C16 C15 C14 1.8(5)
C12 C13 C14 C15 0.4(5)
C16 C15 C14 C13 -2.4(5)
